data_1552246
loop_
_publ_author_name
'Taylor, Jordan W.'
'McSkimming, Alex'
'Essex, Laura A.'
'Harman, W. Hill'

_publ_section_title
;
 CO2 reduction with protons and electrons at a boron-based reaction center
;
_journal_name_full 'Chemical Science'
_journal_paper_doi 10.1039/C9SC02792K
_journal_year 2019
_chemical_formula_sum 'C56 H76 Au B2 K O10 P2'
_chemical_formula_weight 1228.79
_space_group_crystal_system triclinic
_space_group_IT_number 2
_space_group_name_Hall '-P 1'
_space_group_name_H-M_alt 'P -1'
_symmetry_space_group_name_Hall '-P 1'
_symmetry_space_group_name_H-M 'P -1'
_atom_sites_solution_hydrogens geom
_audit_creation_method SHELXL-2013
_audit_update_record
;
2019-06-06 deposited with the CCDC.    2019-08-19 downloaded from the CCDC.
;
_cell_angle_alpha 82.1272(5)
_cell_angle_beta 83.3368(5)
_cell_angle_gamma 81.8270(5)
_cell_formula_units_Z 2
_cell_length_a 9.4884(3)
_cell_length_b 16.6011(5)
_cell_length_c 18.4187(5)
_cell_measurement_reflns_used 9732
_cell_measurement_temperature 100(2)
_cell_measurement_theta_max 30.78
_cell_measurement_theta_min 2.18
_cell_volume 2830.91(15)
_computing_cell_refinement 'Bruker SAINT'
_computing_data_collection 'Bruker APEX2'
_computing_data_reduction 'Bruker SAINT'
_computing_molecular_graphics 'Bruker SHELXTL'
_computing_publication_material 'Bruker SHELXTL'
_computing_structure_refinement 'SHELXL-2013 (Sheldrick, 2013)'
_computing_structure_solution 'SHELXS-97 (Sheldrick 2008)'
_diffrn_ambient_temperature 100(2)
_diffrn_measured_fraction_theta_full 1.000
_diffrn_measured_fraction_theta_max 0.999
_diffrn_measurement_device_type 'Bruker APEX-II CCD'
_diffrn_measurement_method '\f and \w scans'
_diffrn_radiation_type MoK\a
_diffrn_radiation_wavelength 0.71073
_diffrn_reflns_av_R_equivalents 0.0329
_diffrn_reflns_av_unetI/netI 0.0228
_diffrn_reflns_Laue_measured_fraction_full 1.000
_diffrn_reflns_Laue_measured_fraction_max 0.999
_diffrn_reflns_limit_h_max 12
_diffrn_reflns_limit_h_min -12
_diffrn_reflns_limit_k_max 22
_diffrn_reflns_limit_k_min -22
_diffrn_reflns_limit_l_max 24
_diffrn_reflns_limit_l_min -24
_diffrn_reflns_number 79048
_diffrn_reflns_point_group_measured_fraction_full 1.000
_diffrn_reflns_point_group_measured_fraction_max 0.999
_diffrn_reflns_theta_full 25.242
_diffrn_reflns_theta_max 28.282
_diffrn_reflns_theta_min 1.573
_exptl_absorpt_coefficient_mu 2.784
_exptl_absorpt_correction_type multi-scan
_exptl_absorpt_process_details 'Bruker SADABS'
_exptl_crystal_colour colourless
_exptl_crystal_density_diffrn 1.442
_exptl_crystal_density_meas ?
_exptl_crystal_density_method 'not measured'
_exptl_crystal_description 'needle frag'
_exptl_crystal_F_000 1260
_exptl_crystal_size_max 0.332
_exptl_crystal_size_mid 0.153
_exptl_crystal_size_min 0.083
_exptl_transmission_factor_max 0.813
_exptl_transmission_factor_min 0.645
_refine_diff_density_max 0.800
_refine_diff_density_min -0.511
_refine_diff_density_rms 0.065
_refine_ls_extinction_method none
_refine_ls_goodness_of_fit_ref 1.036
_refine_ls_hydrogen_treatment constr
_refine_ls_matrix_type full
_refine_ls_number_parameters 821
_refine_ls_number_reflns 14037
_refine_ls_number_restraints 96
_refine_ls_restrained_S_all 1.033
_refine_ls_R_factor_all 0.0221
_refine_ls_R_factor_gt 0.0191
_refine_ls_shift/su_max 0.007
_refine_ls_shift/su_mean 0.000
_refine_ls_structure_factor_coef Fsqd
_refine_ls_weighting_details 'w=1/[\s^2^(Fo^2^)+(0.0207P)^2^+1.1577P] where P=(Fo^2^+2Fc^2^)/3'
_refine_ls_weighting_scheme calc
_refine_ls_wR_factor_gt 0.0427
_refine_ls_wR_factor_ref 0.0439
_reflns_Friedel_coverage 0.000
_reflns_number_gt 13078
_reflns_number_total 14037
_reflns_threshold_expression 'I > 2\s(I)'
_cod_data_source_file c9sc02792k2.cif
_cod_data_source_block hh218JT106_0m
_cod_depositor_comments
;
The following automatic conversions were performed:

'_exptl_crystal_density_meas' value 'not measured' was changed to '?'
- the value is perceived as not measured.

Automatic conversion script
Id: cif_fix_values 4973 2017-02-22 13:04:09Z antanas 
;
_cod_database_code 1552246
_shelx_space_group_comment
; 
The symmetry employed for this shelxl refinement is uniquely defined 
by the following loop, which should always be used as a source of 
symmetry information in preference to the above space-group names. 
They are only intended as comments. 
;
_shelx_estimated_absorpt_t_min 0.458
_shelx_estimated_absorpt_t_max 0.802
_shelxl_version_number 2013-4

loop_
_space_group_symop_operation_xyz
'x, y, z'
'-x, -y, -z'

loop_
_atom_site_label
_atom_site_type_symbol
_atom_site_fract_x
_atom_site_fract_y
_atom_site_fract_z
_atom_site_U_iso_or_equiv
_atom_site_adp_type
_atom_site_occupancy
_atom_site_site_symmetry_order
_atom_site_calc_flag
_atom_site_refinement_flags_posn
_atom_site_refinement_flags_adp
_atom_site_refinement_flags_occupancy
_atom_site_disorder_assembly
_atom_site_disorder_group
Au1 Au 0.56132(2) 0.69810(2) 0.64683(2) 0.01587(2) Uani 1 1 d . . . . .
B1 B 0.6252(2) 0.70766(11) 0.81312(10) 0.0147(4) Uani 1 1 d . . . . .
C1 C 0.46701(17) 0.68828(10) 0.80180(9) 0.0138(3) Uani 1 1 d . . . . .
C2 C 0.41819(18) 0.61438(10) 0.83447(9) 0.0166(3) Uani 1 1 d . . . . .
H2A H 0.4810 0.5749 0.8615 0.020 Uiso 1 1 calc R U . . .
C3 C 0.28158(18) 0.59725(10) 0.82849(10) 0.0185(3) Uani 1 1 d . . . . .
H3A H 0.2519 0.5466 0.8511 0.022 Uiso 1 1 calc R U . . .
C4 C 0.18777(18) 0.65480(11) 0.78911(10) 0.0200(4) Uani 1 1 d . . . . .
H4A H 0.0950 0.6430 0.7832 0.024 Uiso 1 1 calc R U . . .
C5 C 0.23188(18) 0.72942(11) 0.75872(10) 0.0182(3) Uani 1 1 d . . . . .
H5A H 0.1668 0.7688 0.7329 0.022 Uiso 1 1 calc R U . . .
C6 C 0.36959(17) 0.74901(10) 0.76464(9) 0.0143(3) Uani 1 1 d . . . . .
B2 B 0.4109(2) 0.84128(11) 0.74084(10) 0.0143(3) Uani 1 1 d . . . . .
C7 C 0.58181(17) 0.84187(10) 0.71921(9) 0.0141(3) Uani 1 1 d . . . . .
C8 C 0.63424(18) 0.90790(10) 0.67296(9) 0.0172(3) Uani 1 1 d . . . . .
H8A H 0.5678 0.9510 0.6527 0.021 Uiso 1 1 calc R U . . .
C9 C 0.77939(19) 0.91244(11) 0.65586(10) 0.0211(4) Uani 1 1 d . . . . .
H9A H 0.8112 0.9582 0.6248 0.025 Uiso 1 1 calc R U . . .
C10 C 0.87796(19) 0.84937(11) 0.68464(11) 0.0229(4) Uani 1 1 d . . . . .
H10E H 0.9777 0.8510 0.6725 0.028 Uiso 1 1 calc R U . . .
C11 C 0.82875(18) 0.78406(11) 0.73135(10) 0.0213(4) Uani 1 1 d . . . . .
H11E H 0.8967 0.7415 0.7512 0.026 Uiso 1 1 calc R U . . .
C12 C 0.68180(17) 0.77840(10) 0.75056(9) 0.0156(3) Uani 1 1 d . . . . .
C13 C 0.74336(17) 0.62530(10) 0.82273(10) 0.0166(3) Uani 1 1 d . . . . .
C14 C 0.78204(18) 0.56871(10) 0.77085(10) 0.0184(3) Uani 1 1 d . . . . .
C15 C 0.89355(19) 0.50371(11) 0.78112(11) 0.0228(4) Uani 1 1 d . . . . .
H15A H 0.9184 0.4671 0.7450 0.027 Uiso 1 1 calc R U . . .
C16 C 0.96751(19) 0.49242(11) 0.84305(11) 0.0245(4) Uani 1 1 d . . . . .
H16A H 1.0435 0.4489 0.8491 0.029 Uiso 1 1 calc R U . . .
C17 C 0.92932(19) 0.54510(11) 0.89565(11) 0.0236(4) Uani 1 1 d . . . . .
H17A H 0.9775 0.5373 0.9390 0.028 Uiso 1 1 calc R U . . .
C18 C 0.82024(18) 0.60980(11) 0.88531(10) 0.0206(4) Uani 1 1 d . . . . .
H18A H 0.7963 0.6454 0.9223 0.025 Uiso 1 1 calc R U . . .
P1 P 0.68867(5) 0.57429(3) 0.68798(3) 0.01727(9) Uani 1 1 d . . . . .
C19 C 0.57366(19) 0.49040(11) 0.71027(11) 0.0213(4) Uani 1 1 d . . . . .
H19A H 0.5314 0.4936 0.7623 0.026 Uiso 1 1 calc R U . . .
C20 C 0.6553(2) 0.40402(11) 0.70945(12) 0.0278(4) Uani 1 1 d . . . . .
H20A H 0.5884 0.3634 0.7238 0.042 Uiso 1 1 calc R U . . .
H20B H 0.7283 0.3957 0.7442 0.042 Uiso 1 1 calc R U . . .
H20C H 0.7015 0.3977 0.6598 0.042 Uiso 1 1 calc R U . . .
C21 C 0.4466(2) 0.50370(12) 0.66392(12) 0.0297(4) Uani 1 1 d . . . . .
H21A H 0.3847 0.4609 0.6806 0.045 Uiso 1 1 calc R U . . .
H21B H 0.4816 0.5012 0.6120 0.045 Uiso 1 1 calc R U . . .
H21C H 0.3919 0.5576 0.6695 0.045 Uiso 1 1 calc R U . . .
C22 C 0.8316(2) 0.54238(12) 0.61624(11) 0.0243(4) Uani 1 1 d . . . . .
H22A H 0.8781 0.4862 0.6336 0.029 Uiso 1 1 calc R U . . .
C23 C 0.9444(2) 0.60095(13) 0.60562(12) 0.0310(5) Uani 1 1 d . . . . .
H23A H 1.0195 0.5843 0.5674 0.046 Uiso 1 1 calc R U . . .
H23B H 0.9865 0.5994 0.6520 0.046 Uiso 1 1 calc R U . . .
H23C H 0.8997 0.6568 0.5906 0.046 Uiso 1 1 calc R U . . .
C24 C 0.7709(2) 0.53914(13) 0.54352(11) 0.0323(5) Uani 1 1 d . . . . .
H24A H 0.8492 0.5243 0.5062 0.048 Uiso 1 1 calc R U . . .
H24B H 0.7201 0.5930 0.5271 0.048 Uiso 1 1 calc R U . . .
H24C H 0.7043 0.4980 0.5506 0.048 Uiso 1 1 calc R U . . .
C25 C 0.31338(17) 0.89525(10) 0.67888(9) 0.0154(3) Uani 1 1 d . . . . .
C26 C 0.31897(17) 0.88034(10) 0.60442(9) 0.0167(3) Uani 1 1 d . . . . .
C27 C 0.22786(19) 0.92900(11) 0.55602(10) 0.0219(4) Uani 1 1 d . . . . .
H27A H 0.2326 0.9173 0.5067 0.026 Uiso 1 1 calc R U . . .
C28 C 0.13149(19) 0.99353(12) 0.57861(11) 0.0241(4) Uani 1 1 d . . . . .
H28A H 0.0708 1.0260 0.5452 0.029 Uiso 1 1 calc R U . . .
C29 C 0.12504(19) 1.00996(11) 0.65036(11) 0.0230(4) Uani 1 1 d . . . . .
H29A H 0.0601 1.0544 0.6666 0.028 Uiso 1 1 calc R U . . .
C30 C 0.21322(18) 0.96164(11) 0.69890(10) 0.0190(3) Uani 1 1 d . . . . .
H30A H 0.2056 0.9740 0.7482 0.023 Uiso 1 1 calc R U . . .
P2 P 0.44842(5) 0.80029(3) 0.56680(2) 0.01614(9) Uani 1 1 d . . . . .
C31 C 0.57857(19) 0.85784(11) 0.50432(10) 0.0215(4) Uani 1 1 d . . . . .
H31A H 0.5889 0.9067 0.5287 0.026 Uiso 1 1 calc R U . . .
C32 C 0.7270(2) 0.80808(12) 0.49792(12) 0.0297(4) Uani 1 1 d . . . . .
H32A H 0.7930 0.8402 0.4651 0.045 Uiso 1 1 calc R U . . .
H32B H 0.7213 0.7571 0.4778 0.045 Uiso 1 1 calc R U . . .
H32C H 0.7618 0.7951 0.5468 0.045 Uiso 1 1 calc R U . . .
C33 C 0.5301(2) 0.89156(14) 0.42829(11) 0.0346(5) Uani 1 1 d . . . . .
H33A H 0.6000 0.9255 0.4011 0.052 Uiso 1 1 calc R U . . .
H33B H 0.4365 0.9249 0.4342 0.052 Uiso 1 1 calc R U . . .
H33C H 0.5227 0.8459 0.4010 0.052 Uiso 1 1 calc R U . . .
C34 C 0.3457(2) 0.75309(12) 0.50852(10) 0.0250(4) Uani 1 1 d . . . . .
H34A H 0.3065 0.7967 0.4704 0.030 Uiso 1 1 calc R U . . .
C35 C 0.2203(2) 0.71790(14) 0.55613(12) 0.0342(5) Uani 1 1 d . . . . .
H35A H 0.1714 0.6879 0.5265 0.051 Uiso 1 1 calc R U . . .
H35B H 0.1531 0.7627 0.5746 0.051 Uiso 1 1 calc R U . . .
H35C H 0.2563 0.6805 0.5978 0.051 Uiso 1 1 calc R U . . .
C36 C 0.4390(3) 0.68612(13) 0.46953(12) 0.0349(5) Uani 1 1 d . . . . .
H36A H 0.3826 0.6651 0.4367 0.052 Uiso 1 1 calc R U . . .
H36B H 0.4737 0.6414 0.5062 0.052 Uiso 1 1 calc R U . . .
H36C H 0.5208 0.7089 0.4406 0.052 Uiso 1 1 calc R U . . .
O1A O 0.59836(13) 0.74055(7) 0.89014(7) 0.0189(2) Uani 1 1 d . . . . .
C1A C 0.6506(2) 0.80115(11) 0.90817(11) 0.0240(4) Uani 1 1 d . . . . .
H1A H 0.7155 0.8278 0.8729 0.029 Uiso 1 1 calc R U . . .
O2A O 0.62209(15) 0.82678(8) 0.96802(8) 0.0304(3) Uani 1 1 d . . . . .
O3A O 0.37770(13) 0.89027(7) 0.80907(6) 0.0181(2) Uani 1 1 d . . . . .
C2A C 0.32456(18) 0.86246(11) 0.87367(10) 0.0208(4) Uani 1 1 d . . . . .
H2B H 0.3094 0.8065 0.8823 0.025 Uiso 1 1 calc R U . . .
O4A O 0.29253(14) 0.90390(8) 0.92447(7) 0.0262(3) Uani 1 1 d . . . . .
K1 K 0.35395(5) 0.83073(2) 1.05826(2) 0.02508(9) Uani 1 1 d . . . . .
O1K O 0.0344(4) 0.81372(19) 1.0587(2) 0.0245(7) Uani 0.593(3) 1 d . U P A 1
C1K C 0.0307(4) 0.7728(3) 0.9968(3) 0.0274(9) Uani 0.593(3) 1 d . U P A 1
H1B H 0.0787 0.8024 0.9526 0.033 Uiso 0.593(3) 1 calc R U P A 1
H1C H -0.0697 0.7713 0.9879 0.033 Uiso 0.593(3) 1 calc R U P A 1
C2K C 0.1057(5) 0.6869(3) 1.0107(3) 0.0277(10) Uani 0.593(3) 1 d . U P A 1
H2C H 0.0594 0.6580 1.0558 0.033 Uiso 0.593(3) 1 calc R U P A 1
H2D H 0.0985 0.6566 0.9688 0.033 Uiso 0.593(3) 1 calc R U P A 1
O2K O 0.2526(4) 0.6894(3) 1.0192(3) 0.0230(8) Uani 0.593(3) 1 d . U P A 1
C3K C 0.3243(5) 0.6087(2) 1.0378(2) 0.0259(8) Uani 0.593(3) 1 d . U P A 1
H3B H 0.3077 0.5723 1.0022 0.031 Uiso 0.593(3) 1 calc R U P A 1
H3C H 0.2867 0.5859 1.0876 0.031 Uiso 0.593(3) 1 calc R U P A 1
C4K C 0.4809(4) 0.6136(2) 1.0359(2) 0.0240(7) Uani 0.593(3) 1 d . U P A 1
H4B H 0.5342 0.5577 1.0416 0.029 Uiso 0.593(3) 1 calc R U P A 1
H4C H 0.5159 0.6425 0.9880 0.029 Uiso 0.593(3) 1 calc R U P A 1
O3K O 0.5044(3) 0.6571(2) 1.09469(19) 0.0246(7) Uani 0.593(3) 1 d . U P A 1
C5K C 0.6512(4) 0.6655(2) 1.0932(2) 0.0306(8) Uani 0.593(3) 1 d . U P A 1
H5B H 0.6837 0.6976 1.0464 0.037 Uiso 0.593(3) 1 calc R U P A 1
H5C H 0.7091 0.6108 1.0967 0.037 Uiso 0.593(3) 1 calc R U P A 1
C6K C 0.6693(9) 0.7089(5) 1.1575(4) 0.0314(14) Uani 0.593(3) 1 d . U P A 1
H6A H 0.6307 0.6787 1.2039 0.038 Uiso 0.593(3) 1 calc R U P A 1
H6B H 0.7721 0.7114 1.1604 0.038 Uiso 0.593(3) 1 calc R U P A 1
O4K O 0.5948(3) 0.78933(18) 1.14758(15) 0.0304(6) Uani 0.593(3) 1 d . U P A 1
C7K C 0.5993(4) 0.8333(3) 1.2077(2) 0.0389(9) Uani 0.593(3) 1 d . U P A 1
H7A H 0.6997 0.8322 1.2181 0.047 Uiso 0.593(3) 1 calc R U P A 1
H7B H 0.5460 0.8076 1.2523 0.047 Uiso 0.593(3) 1 calc R U P A 1
C8K C 0.5341(16) 0.9195(9) 1.1893(8) 0.0411(19) Uani 0.593(3) 1 d . U P A 1
H8B H 0.5420 0.9520 1.2296 0.049 Uiso 0.593(3) 1 calc R U P A 1
H8C H 0.5844 0.9446 1.1435 0.049 Uiso 0.593(3) 1 calc R U P A 1
O5K O 0.3848(3) 0.91896(15) 1.17941(14) 0.0313(6) Uani 0.593(3) 1 d . U P A 1
C9K C 0.3164(5) 0.9992(2) 1.1577(2) 0.0363(9) Uani 0.593(3) 1 d . U P A 1
H9B H 0.3540 1.0188 1.1069 0.044 Uiso 0.593(3) 1 calc R U P A 1
H9C H 0.3362 1.0375 1.1909 0.044 Uiso 0.593(3) 1 calc R U P A 1
C10K C 0.1606(11) 0.9972(4) 1.1610(5) 0.0351(13) Uani 0.593(3) 1 d . U P A 1
H10A H 0.1243 0.9747 1.2112 0.042 Uiso 0.593(3) 1 calc R U P A 1
H10B H 0.1114 1.0536 1.1504 0.042 Uiso 0.593(3) 1 calc R U P A 1
O6K O 0.1307(3) 0.94748(15) 1.10860(14) 0.0286(6) Uani 0.593(3) 1 d . U P A 1
C11K C -0.0157(6) 0.9396(2) 1.1112(2) 0.0307(9) Uani 0.593(3) 1 d . U P A 1
H11A H -0.0723 0.9946 1.1071 0.037 Uiso 0.593(3) 1 calc R U P A 1
H11B H -0.0474 0.9090 1.1589 0.037 Uiso 0.593(3) 1 calc R U P A 1
C12K C -0.0404(5) 0.8949(3) 1.0492(3) 0.0307(11) Uani 0.593(3) 1 d . U P A 1
H12A H -0.1440 0.8924 1.0490 0.037 Uiso 0.593(3) 1 calc R U P A 1
H12B H -0.0055 0.9242 1.0015 0.037 Uiso 0.593(3) 1 calc R U P A 1
C1S C 1.0360(5) 0.2998(3) 0.63474(16) 0.0549(18) Uani 0.694(6) 1 d G U P B 1
H1D H 1.0918 0.3293 0.5968 0.066 Uiso 0.694(6) 1 calc R U P B 1
C2S C 1.0479(3) 0.3066(2) 0.7081(2) 0.0381(9) Uani 0.694(6) 1 d G U P B 1
H2E H 1.1118 0.3407 0.7203 0.046 Uiso 0.694(6) 1 calc R U P B 1
C3S C 0.9663(4) 0.2635(2) 0.76366(11) 0.0324(9) Uani 0.694(6) 1 d G U P B 1
H3D H 0.9744 0.2682 0.8138 0.039 Uiso 0.694(6) 1 calc R U P B 1
C4S C 0.8728(3) 0.21362(16) 0.7459(2) 0.0362(11) Uani 0.694(6) 1 d G U P B 1
H4D H 0.8170 0.1842 0.7838 0.043 Uiso 0.694(6) 1 calc R U P B 1
C5S C 0.8609(3) 0.2068(2) 0.6725(3) 0.0467(12) Uani 0.694(6) 1 d G U P B 1
H5D H 0.7970 0.1727 0.6603 0.056 Uiso 0.694(6) 1 calc R U P B 1
C6S C 0.9425(5) 0.2499(3) 0.61693(13) 0.0550(18) Uani 0.694(6) 1 d G U P B 1
H6C H 0.9343 0.2453 0.5668 0.066 Uiso 0.694(6) 1 calc R U P B 1
O1L O 0.0408(6) 0.7823(3) 1.0438(3) 0.0324(11) Uani 0.407(3) 1 d . U P A 2
C1L C 0.0741(10) 0.7286(6) 0.9900(4) 0.0406(17) Uani 0.407(3) 1 d . U P A 2
H1E H 0.1226 0.7566 0.9451 0.049 Uiso 0.407(3) 1 calc R U P A 2
H1F H -0.0150 0.7121 0.9768 0.049 Uiso 0.407(3) 1 calc R U P A 2
C2L C 0.1689(11) 0.6549(5) 1.0184(4) 0.0503(19) Uani 0.407(3) 1 d . U P A 2
H2F H 0.1216 0.6284 1.0645 0.060 Uiso 0.407(3) 1 calc R U P A 2
H2G H 0.1853 0.6151 0.9819 0.060 Uiso 0.407(3) 1 calc R U P A 2
O2L O 0.3032(8) 0.6762(4) 1.0325(4) 0.0394(15) Uani 0.407(3) 1 d . U P A 2
C3L C 0.3931(12) 0.6082(4) 1.0601(4) 0.0475(17) Uani 0.407(3) 1 d . U P A 2
H3E H 0.4075 0.5664 1.0256 0.057 Uiso 0.407(3) 1 calc R U P A 2
H3F H 0.3490 0.5838 1.1080 0.057 Uiso 0.407(3) 1 calc R U P A 2
C4L C 0.5318(10) 0.6330(5) 1.0701(5) 0.048(2) Uani 0.407(3) 1 d . U P A 2
H4E H 0.5989 0.5838 1.0849 0.058 Uiso 0.407(3) 1 calc R U P A 2
H4F H 0.5729 0.6605 1.0228 0.058 Uiso 0.407(3) 1 calc R U P A 2
O3L O 0.5151(5) 0.6873(3) 1.1248(3) 0.0385(11) Uani 0.407(3) 1 d . U P A 2
C5L C 0.6466(14) 0.7111(10) 1.1381(7) 0.052(3) Uani 0.407(3) 1 d . U P A 2
H5E H 0.6952 0.7353 1.0914 0.063 Uiso 0.407(3) 1 calc R U P A 2
H5F H 0.7099 0.6625 1.1581 0.063 Uiso 0.407(3) 1 calc R U P A 2
C6L C 0.6187(7) 0.7729(5) 1.1923(5) 0.0491(17) Uani 0.407(3) 1 d . U P A 2
H6D H 0.5636 0.7504 1.2377 0.059 Uiso 0.407(3) 1 calc R U P A 2
H6E H 0.7104 0.7856 1.2057 0.059 Uiso 0.407(3) 1 calc R U P A 2
O4L O 0.5408(4) 0.8443(3) 1.1599(2) 0.0334(10) Uani 0.407(3) 1 d . U P A 2
C7L C 0.516(3) 0.9086(14) 1.2046(13) 0.0411(19) Uani 0.407(3) 1 d . U P A 2
H7C H 0.6081 0.9267 1.2112 0.049 Uiso 0.407(3) 1 calc R U P A 2
H7D H 0.4707 0.8888 1.2537 0.049 Uiso 0.407(3) 1 calc R U P A 2
C8L C 0.4228(7) 0.9776(4) 1.1706(3) 0.0353(13) Uani 0.407(3) 1 d . U P A 2
H8D H 0.4121 1.0244 1.1996 0.042 Uiso 0.407(3) 1 calc R U P A 2
H8E H 0.4641 0.9954 1.1200 0.042 Uiso 0.407(3) 1 calc R U P A 2
O5L O 0.2857(4) 0.9504(2) 1.16853(18) 0.0242(8) Uani 0.407(3) 1 d . U P A 2
C9L C 0.1786(17) 1.0181(7) 1.1495(8) 0.0351(13) Uani 0.407(3) 1 d . U P A 2
H9D H 0.2082 1.0479 1.1011 0.042 Uiso 0.407(3) 1 calc R U P A 2
H9E H 0.1660 1.0568 1.1869 0.042 Uiso 0.407(3) 1 calc R U P A 2
C10L C 0.0426(6) 0.9848(3) 1.1466(3) 0.0288(11) Uani 0.407(3) 1 d . U P A 2
H10C H 0.0160 0.9528 1.1944 0.035 Uiso 0.407(3) 1 calc R U P A 2
H10D H -0.0349 1.0305 1.1373 0.035 Uiso 0.407(3) 1 calc R U P A 2
O6L O 0.0590(5) 0.9339(2) 1.0898(2) 0.0226(8) Uani 0.407(3) 1 d . U P A 2
C11L C -0.0744(8) 0.9093(5) 1.0795(5) 0.0378(18) Uani 0.407(3) 1 d . U P A 2
H11C H -0.1436 0.9580 1.0658 0.045 Uiso 0.407(3) 1 calc R U P A 2
H11D H -0.1144 0.8791 1.1257 0.045 Uiso 0.407(3) 1 calc R U P A 2
C12L C -0.0478(6) 0.8549(4) 1.0190(4) 0.0414(15) Uani 0.407(3) 1 d . U P A 2
H12C H -0.1397 0.8411 1.0069 0.050 Uiso 0.407(3) 1 calc R U P A 2
H12D H -0.0002 0.8836 0.9742 0.050 Uiso 0.407(3) 1 calc R U P A 2
C1D C 1.0080(11) 0.2978(6) 0.6262(3) 0.027(2) Uani 0.306(6) 1 d G U P B 2
H1G H 1.0392 0.3207 0.5779 0.032 Uiso 0.306(6) 1 calc R U P B 2
C2D C 1.0539(8) 0.3241(5) 0.6870(5) 0.0381(9) Uani 0.306(6) 1 d G U P B 2
H2H H 1.1164 0.3650 0.6801 0.046 Uiso 0.306(6) 1 calc R U P B 2
C3D C 1.0084(9) 0.2905(5) 0.7577(4) 0.0324(9) Uani 0.306(6) 1 d G U P B 2
H3G H 1.0398 0.3085 0.7992 0.039 Uiso 0.306(6) 1 calc R U P B 2
C4D C 0.9170(8) 0.2306(4) 0.7676(3) 0.0362(11) Uani 0.306(6) 1 d G U P B 2
H4G H 0.8859 0.2077 0.8159 0.043 Uiso 0.306(6) 1 calc R U P B 2
C5D C 0.8711(7) 0.2043(3) 0.7069(5) 0.033(2) Uani 0.306(6) 1 d G U P B 2
H5G H 0.8086 0.1634 0.7137 0.040 Uiso 0.306(6) 1 calc R U P B 2
C6D C 0.9166(10) 0.2379(5) 0.6362(4) 0.0235(18) Uani 0.306(6) 1 d G U P B 2
H6F H 0.8853 0.2199 0.5947 0.028 Uiso 0.306(6) 1 calc R U P B 2

loop_
_atom_site_aniso_label
_atom_site_aniso_U_11
_atom_site_aniso_U_22
_atom_site_aniso_U_33
_atom_site_aniso_U_23
_atom_site_aniso_U_13
_atom_site_aniso_U_12
Au1 0.01469(3) 0.01590(3) 0.01650(4) -0.00024(2) -0.00271(2) -0.00091(2)
B1 0.0123(8) 0.0158(8) 0.0163(9) 0.0012(7) -0.0052(7) -0.0030(7)
C1 0.0118(7) 0.0164(8) 0.0130(8) -0.0019(6) -0.0010(6) -0.0018(6)
C2 0.0142(8) 0.0163(8) 0.0183(8) 0.0003(6) -0.0024(6) -0.0002(6)
C3 0.0159(8) 0.0155(8) 0.0238(9) 0.0018(7) -0.0010(7) -0.0052(6)
C4 0.0114(8) 0.0225(9) 0.0264(9) -0.0002(7) -0.0036(7) -0.0052(6)
C5 0.0143(8) 0.0195(8) 0.0200(9) 0.0014(7) -0.0038(7) -0.0016(6)
C6 0.0125(7) 0.0161(8) 0.0138(8) 0.0006(6) -0.0013(6) -0.0030(6)
B2 0.0128(8) 0.0147(8) 0.0152(9) 0.0003(7) -0.0028(7) -0.0020(7)
C7 0.0135(7) 0.0154(7) 0.0140(8) -0.0011(6) -0.0032(6) -0.0033(6)
C8 0.0155(8) 0.0165(8) 0.0191(8) 0.0026(6) -0.0053(6) -0.0022(6)
C9 0.0179(8) 0.0218(9) 0.0226(9) 0.0069(7) -0.0031(7) -0.0074(7)
C10 0.0114(8) 0.0262(9) 0.0301(10) 0.0049(8) -0.0031(7) -0.0060(7)
C11 0.0137(8) 0.0217(9) 0.0271(10) 0.0046(7) -0.0062(7) -0.0015(7)
C12 0.0137(8) 0.0168(8) 0.0170(8) -0.0002(6) -0.0049(6) -0.0039(6)
C13 0.0110(7) 0.0173(8) 0.0208(9) 0.0043(6) -0.0032(6) -0.0050(6)
C14 0.0129(8) 0.0166(8) 0.0250(9) 0.0032(7) -0.0034(7) -0.0034(6)
C15 0.0156(8) 0.0179(8) 0.0333(11) 0.0013(7) -0.0028(7) -0.0009(7)
C16 0.0132(8) 0.0183(8) 0.0390(11) 0.0088(8) -0.0054(8) -0.0012(7)
C17 0.0160(8) 0.0243(9) 0.0295(10) 0.0109(8) -0.0103(7) -0.0067(7)
C18 0.0167(8) 0.0204(8) 0.0245(9) 0.0046(7) -0.0053(7) -0.0067(7)
P1 0.0137(2) 0.0161(2) 0.0213(2) -0.00136(17) -0.00214(17) -0.00031(16)
C19 0.0179(8) 0.0183(8) 0.0273(10) -0.0012(7) -0.0028(7) -0.0021(7)
C20 0.0251(10) 0.0177(9) 0.0408(12) -0.0041(8) -0.0042(9) -0.0024(7)
C21 0.0227(10) 0.0253(10) 0.0432(12) -0.0018(9) -0.0114(9) -0.0054(8)
C22 0.0196(9) 0.0219(9) 0.0294(10) -0.0048(8) 0.0024(8) 0.0017(7)
C23 0.0210(10) 0.0321(11) 0.0373(12) -0.0043(9) 0.0082(8) -0.0040(8)
C24 0.0322(11) 0.0346(11) 0.0287(11) -0.0099(9) 0.0036(9) 0.0007(9)
C25 0.0110(7) 0.0163(8) 0.0183(8) 0.0024(6) -0.0013(6) -0.0046(6)
C26 0.0128(8) 0.0183(8) 0.0185(8) 0.0002(6) -0.0028(6) -0.0023(6)
C27 0.0200(9) 0.0254(9) 0.0204(9) 0.0014(7) -0.0068(7) -0.0035(7)
C28 0.0168(8) 0.0250(9) 0.0284(10) 0.0071(8) -0.0094(7) -0.0001(7)
C29 0.0138(8) 0.0220(9) 0.0300(10) 0.0032(7) -0.0017(7) 0.0018(7)
C30 0.0151(8) 0.0204(8) 0.0197(9) 0.0021(7) 0.0000(7) -0.0021(6)
P2 0.0160(2) 0.0176(2) 0.0147(2) -0.00018(16) -0.00327(16) -0.00223(16)
C31 0.0212(9) 0.0225(9) 0.0194(9) 0.0020(7) 0.0003(7) -0.0045(7)
C32 0.0245(10) 0.0286(10) 0.0311(11) 0.0038(8) 0.0070(8) -0.0015(8)
C33 0.0336(11) 0.0404(12) 0.0258(11) 0.0125(9) -0.0028(9) -0.0074(9)
C34 0.0299(10) 0.0271(10) 0.0205(9) -0.0017(7) -0.0110(8) -0.0064(8)
C35 0.0319(11) 0.0375(12) 0.0379(12) -0.0018(9) -0.0112(9) -0.0171(9)
C36 0.0459(13) 0.0327(11) 0.0301(11) -0.0115(9) -0.0113(10) -0.0048(10)
O1A 0.0222(6) 0.0181(6) 0.0177(6) 0.0000(5) -0.0058(5) -0.0060(5)
C1A 0.0235(9) 0.0181(8) 0.0310(10) -0.0024(7) -0.0055(8) -0.0032(7)
O2A 0.0345(8) 0.0269(7) 0.0327(8) -0.0105(6) -0.0067(6) -0.0040(6)
O3A 0.0201(6) 0.0187(6) 0.0151(6) -0.0001(5) -0.0014(5) -0.0034(5)
C2A 0.0159(8) 0.0224(9) 0.0208(9) 0.0016(7) 0.0001(7) 0.0032(7)
O4A 0.0280(7) 0.0295(7) 0.0173(6) -0.0017(5) -0.0003(5) 0.0062(6)
K1 0.0359(2) 0.02313(19) 0.01766(19) -0.00017(15) -0.00713(16) -0.00724(17)
O1K 0.0266(13) 0.0236(16) 0.0224(17) -0.0002(12) -0.0064(11) 0.0003(13)
C1K 0.0232(18) 0.036(2) 0.024(2) 0.0022(19) -0.0051(16) -0.0121(17)
C2K 0.030(2) 0.028(3) 0.030(2) -0.008(2) -0.0045(19) -0.0123(19)
O2K 0.0242(17) 0.0166(17) 0.030(2) -0.0045(13) -0.0027(13) -0.0064(13)
C3K 0.034(2) 0.0202(18) 0.025(2) -0.0045(14) 0.0009(15) -0.0107(15)
C4K 0.0266(19) 0.0184(16) 0.026(2) -0.0045(14) 0.0028(16) -0.0008(14)
O3K 0.0223(15) 0.0261(19) 0.0253(19) -0.0052(12) 0.0003(13) -0.0028(13)
C5K 0.0226(17) 0.0286(18) 0.038(2) 0.0021(15) -0.0038(15) 0.0024(13)
C6K 0.029(3) 0.030(2) 0.035(3) 0.003(2) -0.015(2) -0.002(2)
O4K 0.0326(14) 0.0323(16) 0.0286(15) -0.0030(12) -0.0134(12) -0.0047(12)
C7K 0.041(2) 0.045(2) 0.038(2) -0.0109(18) -0.0160(18) -0.0166(18)
C8K 0.040(4) 0.044(4) 0.048(6) -0.011(4) -0.012(3) -0.024(3)
O5K 0.0429(16) 0.0210(13) 0.0327(14) -0.0054(10) -0.0071(12) -0.0082(12)
C9K 0.060(3) 0.0217(19) 0.030(2) -0.0083(15) -0.0037(19) -0.0089(19)
C10K 0.060(3) 0.017(4) 0.027(3) -0.008(2) -0.004(2) 0.004(3)
O6K 0.0362(16) 0.0231(12) 0.0250(13) -0.0065(10) 0.0004(12) 0.0018(11)
C11K 0.030(2) 0.0225(18) 0.034(2) 0.0001(15) -0.0025(19) 0.0114(17)
C12K 0.025(3) 0.032(2) 0.032(3) 0.003(2) -0.012(2) 0.0075(18)
C1S 0.037(3) 0.070(4) 0.037(3) 0.015(3) 0.012(2) 0.031(2)
C2S 0.0304(13) 0.0306(19) 0.044(3) 0.0085(17) -0.0016(16) 0.0125(12)
C3S 0.041(2) 0.022(2) 0.0284(13) 0.0037(13) -0.0021(13) 0.0073(15)
C4S 0.042(2) 0.0287(18) 0.032(2) 0.0010(16) -0.0013(17) 0.0112(14)
C5S 0.048(2) 0.044(2) 0.045(3) -0.013(2) -0.018(2) 0.0221(18)
C6S 0.045(3) 0.078(4) 0.028(2) -0.001(2) -0.003(2) 0.032(3)
O1L 0.051(3) 0.034(3) 0.019(3) -0.003(2) -0.012(2) -0.023(2)
C1L 0.058(5) 0.052(5) 0.022(3) -0.008(4) 0.001(3) -0.041(4)
C2L 0.083(6) 0.034(4) 0.038(4) -0.016(3) 0.024(4) -0.034(4)
O2L 0.070(5) 0.021(3) 0.026(3) -0.002(2) 0.004(3) -0.011(3)
C3L 0.091(6) 0.013(2) 0.035(4) -0.008(2) 0.012(4) -0.004(3)
C4L 0.069(5) 0.023(4) 0.036(5) 0.007(3) 0.015(4) 0.023(3)
O3L 0.040(2) 0.030(2) 0.038(3) 0.0035(19) 0.004(2) 0.0071(18)
C5L 0.029(5) 0.065(5) 0.049(7) 0.019(4) -0.007(4) 0.018(3)
C6L 0.034(3) 0.058(4) 0.055(4) 0.013(3) -0.028(3) -0.004(3)
O4L 0.0268(19) 0.039(2) 0.034(2) 0.0055(17) -0.0126(16) -0.0049(17)
C7L 0.040(4) 0.044(4) 0.048(6) -0.011(4) -0.012(3) -0.024(3)
C8L 0.047(3) 0.037(3) 0.030(3) -0.008(2) -0.009(2) -0.023(3)
O5L 0.033(2) 0.0171(18) 0.0251(18) -0.0050(14) -0.0057(15) -0.0088(16)
C9L 0.060(3) 0.017(4) 0.027(3) -0.008(2) -0.004(2) 0.004(3)
C10L 0.036(3) 0.020(2) 0.023(2) 0.0008(18) 0.008(2) 0.010(2)
O6L 0.0095(19) 0.0262(19) 0.030(2) -0.0011(15) 0.0000(17) 0.0006(15)
C11L 0.023(4) 0.028(3) 0.057(5) 0.014(3) -0.006(3) -0.003(3)
C12L 0.041(3) 0.050(3) 0.040(3) 0.015(3) -0.026(3) -0.028(3)
C1D 0.015(4) 0.026(5) 0.037(4) 0.003(4) 0.000(3) -0.003(3)
C2D 0.0304(13) 0.0306(19) 0.044(3) 0.0085(17) -0.0016(16) 0.0125(12)
C3D 0.041(2) 0.022(2) 0.0284(13) 0.0037(13) -0.0021(13) 0.0073(15)
C4D 0.042(2) 0.0287(18) 0.032(2) 0.0010(16) -0.0013(17) 0.0112(14)
C5D 0.033(4) 0.027(4) 0.031(6) 0.014(4) 0.002(4) 0.007(3)
C6D 0.028(4) 0.021(4) 0.018(4) 0.001(3) 0.003(4) 0.003(3)

loop_
_atom_type_symbol
_atom_type_description
_atom_type_scat_dispersion_real
_atom_type_scat_dispersion_imag
_atom_type_scat_source
C C 0.0033 0.0016 'International Tables Vol C Tables 4.2.6.8 and 6.1.1.4'
H H 0.0000 0.0000 'International Tables Vol C Tables 4.2.6.8 and 6.1.1.4'
B B 0.0013 0.0007 'International Tables Vol C Tables 4.2.6.8 and 6.1.1.4'
O O 0.0106 0.0060 'International Tables Vol C Tables 4.2.6.8 and 6.1.1.4'
P P 0.1023 0.0942 'International Tables Vol C Tables 4.2.6.8 and 6.1.1.4'
K K 0.2009 0.2494 'International Tables Vol C Tables 4.2.6.8 and 6.1.1.4'
Au Au -2.0133 8.8022 'International Tables Vol C Tables 4.2.6.8 and 6.1.1.4'

loop_
_geom_angle_atom_site_label_1
_geom_angle_atom_site_label_2
_geom_angle_atom_site_label_3
_geom_angle
P1 Au1 P2 159.255(17)
O1A B1 C1 101.62(13)
O1A B1 C12 109.79(13)
C1 B1 C12 112.54(13)
O1A B1 C13 106.16(13)
C1 B1 C13 113.58(13)
C12 B1 C13 112.36(14)
C2 C1 C6 118.47(14)
C2 C1 B1 120.67(14)
C6 C1 B1 120.58(14)
C3 C2 C1 122.22(15)
C3 C2 H2A 118.9
C1 C2 H2A 118.9
C2 C3 C4 119.62(15)
C2 C3 H3A 120.2
C4 C3 H3A 120.2
C5 C4 C3 119.14(15)
C5 C4 H4A 120.4
C3 C4 H4A 120.4
C4 C5 C6 122.52(16)
C4 C5 H5A 118.7
C6 C5 H5A 118.7
C5 C6 C1 117.91(15)
C5 C6 B2 121.80(14)
C1 C6 B2 119.73(14)
O3A B2 C6 109.17(13)
O3A B2 C7 103.82(13)
C6 B2 C7 112.12(13)
O3A B2 C25 104.12(13)
C6 B2 C25 113.44(13)
C7 B2 C25 113.29(13)
C8 C7 C12 118.47(15)
C8 C7 B2 120.69(14)
C12 C7 B2 120.70(14)
C9 C8 C7 122.43(16)
C9 C8 H8A 118.8
C7 C8 H8A 118.8
C8 C9 C10 119.43(16)
C8 C9 H9A 120.3
C10 C9 H9A 120.3
C11 C10 C9 119.18(16)
C11 C10 H10E 120.4
C9 C10 H10E 120.4
C10 C11 C12 122.62(16)
C10 C11 H11E 118.7
C12 C11 H11E 118.7
C11 C12 C7 117.82(15)
C11 C12 B1 122.19(14)
C7 C12 B1 119.67(14)
C18 C13 C14 115.23(16)
C18 C13 B1 119.29(16)
C14 C13 B1 125.40(15)
C15 C14 C13 121.20(17)
C15 C14 P1 116.50(14)
C13 C14 P1 122.29(13)
C16 C15 C14 121.05(18)
C16 C15 H15A 119.5
C14 C15 H15A 119.5
C17 C16 C15 119.07(17)
C17 C16 H16A 120.5
C15 C16 H16A 120.5
C16 C17 C18 120.00(17)
C16 C17 H17A 120.0
C18 C17 H17A 120.0
C17 C18 C13 123.41(18)
C17 C18 H18A 118.3
C13 C18 H18A 118.3
C14 P1 C22 104.29(9)
C14 P1 C19 103.85(8)
C22 P1 C19 107.12(9)
C14 P1 Au1 118.04(6)
C22 P1 Au1 110.35(6)
C19 P1 Au1 112.34(6)
C21 C19 C20 111.93(16)
C21 C19 P1 112.44(13)
C20 C19 P1 114.34(13)
C21 C19 H19A 105.8
C20 C19 H19A 105.8
P1 C19 H19A 105.8
C19 C20 H20A 109.5
C19 C20 H20B 109.5
H20A C20 H20B 109.5
C19 C20 H20C 109.5
H20A C20 H20C 109.5
H20B C20 H20C 109.5
C19 C21 H21A 109.5
C19 C21 H21B 109.5
H21A C21 H21B 109.5
C19 C21 H21C 109.5
H21A C21 H21C 109.5
H21B C21 H21C 109.5
C23 C22 C24 110.73(17)
C23 C22 P1 109.53(13)
C24 C22 P1 111.42(13)
C23 C22 H22A 108.4
C24 C22 H22A 108.4
P1 C22 H22A 108.4
C22 C23 H23A 109.5
C22 C23 H23B 109.5
H23A C23 H23B 109.5
C22 C23 H23C 109.5
H23A C23 H23C 109.5
H23B C23 H23C 109.5
C22 C24 H24A 109.5
C22 C24 H24B 109.5
H24A C24 H24B 109.5
C22 C24 H24C 109.5
H24A C24 H24C 109.5
H24B C24 H24C 109.5
C30 C25 C26 115.23(15)
C30 C25 B2 119.53(15)
C26 C25 B2 125.23(15)
C27 C26 C25 120.83(16)
C27 C26 P2 117.44(14)
C25 C26 P2 121.69(12)
C28 C27 C26 121.52(18)
C28 C27 H27A 119.2
C26 C27 H27A 119.2
C29 C28 C27 118.84(16)
C29 C28 H28A 120.6
C27 C28 H28A 120.6
C28 C29 C30 120.13(17)
C28 C29 H29A 119.9
C30 C29 H29A 119.9
C29 C30 C25 123.43(17)
C29 C30 H30A 118.3
C25 C30 H30A 118.3
C26 P2 C34 104.23(9)
C26 P2 C31 104.17(8)
C34 P2 C31 107.40(9)
C26 P2 Au1 119.21(6)
C34 P2 Au1 108.98(6)
C31 P2 Au1 112.04(6)
C32 C31 C33 111.34(16)
C32 C31 P2 111.47(12)
C33 C31 P2 114.95(13)
C32 C31 H31A 106.1
C33 C31 H31A 106.1
P2 C31 H31A 106.1
C31 C32 H32A 109.5
C31 C32 H32B 109.5
H32A C32 H32B 109.5
C31 C32 H32C 109.5
H32A C32 H32C 109.5
H32B C32 H32C 109.5
C31 C33 H33A 109.5
C31 C33 H33B 109.5
H33A C33 H33B 109.5
C31 C33 H33C 109.5
H33A C33 H33C 109.5
H33B C33 H33C 109.5
C36 C34 C35 110.22(17)
C36 C34 P2 111.78(14)
C35 C34 P2 109.23(13)
C36 C34 H34A 108.5
C35 C34 H34A 108.5
P2 C34 H34A 108.5
C34 C35 H35A 109.5
C34 C35 H35B 109.5
H35A C35 H35B 109.5
C34 C35 H35C 109.5
H35A C35 H35C 109.5
H35B C35 H35C 109.5
C34 C36 H36A 109.5
C34 C36 H36B 109.5
H36A C36 H36B 109.5
C34 C36 H36C 109.5
H36A C36 H36C 109.5
H36B C36 H36C 109.5
C1A O1A B1 126.23(14)
O2A C1A O1A 123.97(18)
O2A C1A H1A 118.0
O1A C1A H1A 118.0
C1A O2A K1 127.18(12)
C2A O3A B2 125.67(14)
O4A C2A O3A 123.82(17)
O4A C2A H2B 118.1
O3A C2A H2B 118.1
C2A O4A K1 116.36(11)
O4A K1 O4L 137.44(9)
O4A K1 O2L 94.44(14)
O4L K1 O2L 119.92(15)
O4A K1 O6K 83.78(6)
O4A K1 O3L 140.01(11)
O4L K1 O3L 60.19(15)
O2L K1 O3L 60.04(17)
O4A K1 O2K 86.23(9)
O6K K1 O2K 112.92(10)
O4A K1 O2A 74.11(4)
O4L K1 O2A 78.48(9)
O2L K1 O2A 94.65(17)
O6K K1 O2A 138.86(6)
O3L K1 O2A 77.76(9)
O2K K1 O2A 99.97(10)
O4A K1 O5K 123.78(6)
O6K K1 O5K 59.17(9)
O2K K1 O5K 144.52(11)
O2A K1 O5K 105.96(6)
O4A K1 O4K 140.33(6)
O6K K1 O4K 116.06(8)
O2K K1 O4K 113.03(9)
O2A K1 O4K 68.71(6)
O5K K1 O4K 57.43(8)
O4A K1 O5L 110.26(8)
O4L K1 O5L 57.68(12)
O2L K1 O5L 142.04(18)
O3L K1 O5L 108.08(14)
O2A K1 O5L 119.14(8)
O4A K1 O3K 126.48(8)
O6K K1 O3K 143.48(8)
O2K K1 O3K 57.49(9)
O2A K1 O3K 75.31(6)
O5K K1 O3K 106.33(9)
O4K K1 O3K 55.80(8)
O4A K1 O1K 76.96(7)
O6K K1 O1K 56.79(9)
O2K K1 O1K 56.32(10)
O2A K1 O1K 143.66(7)
O5K K1 O1K 108.25(9)
O4K K1 O1K 142.69(9)
O3K K1 O1K 105.95(8)
C1K O1K C12K 111.2(4)
C1K O1K K1 103.7(2)
C12K O1K K1 107.0(3)
O1K C1K C2K 109.1(3)
O1K C1K H1B 109.9
C2K C1K H1B 109.9
O1K C1K H1C 109.9
C2K C1K H1C 109.9
H1B C1K H1C 108.3
O2K C2K C1K 109.7(4)
O2K C2K H2C 109.7
C1K C2K H2C 109.7
O2K C2K H2D 109.7
C1K C2K H2D 109.7
H2C C2K H2D 108.2
C2K O2K C3K 110.9(4)
C2K O2K K1 122.6(3)
C3K O2K K1 121.2(2)
O2K C3K C4K 108.6(3)
O2K C3K H3B 110.0
C4K C3K H3B 110.0
O2K C3K H3C 110.0
C4K C3K H3C 110.0
H3B C3K H3C 108.3
O3K C4K C3K 109.1(3)
O3K C4K H4B 109.9
C3K C4K H4B 109.9
O3K C4K H4C 109.9
C3K C4K H4C 109.9
H4B C4K H4C 108.3
C5K O3K C4K 110.8(3)
C5K O3K K1 105.4(2)
C4K O3K K1 105.1(2)
O3K C5K C6K 108.1(4)
O3K C5K H5B 110.1
C6K C5K H5B 110.1
O3K C5K H5C 110.1
C6K C5K H5C 110.1
H5B C5K H5C 108.4
O4K C6K C5K 108.7(5)
O4K C6K H6A 110.0
C5K C6K H6A 110.0
O4K C6K H6B 110.0
C5K C6K H6B 110.0
H6A C6K H6B 108.3
C7K O4K C6K 112.6(4)
C7K O4K K1 119.2(3)
C6K O4K K1 122.0(3)
O4K C7K C8K 109.1(8)
O4K C7K H7A 109.9
C8K C7K H7A 109.9
O4K C7K H7B 109.9
C8K C7K H7B 109.9
H7A C7K H7B 108.3
O5K C8K C7K 108.2(9)
O5K C8K H8B 110.1
C7K C8K H8B 110.1
O5K C8K H8C 110.1
C7K C8K H8C 110.1
H8B C8K H8C 108.4
C9K O5K C8K 111.6(6)
C9K O5K K1 103.1(2)
C8K O5K K1 111.5(7)
O5K C9K C10K 109.2(4)
O5K C9K H9B 109.8
C10K C9K H9B 109.8
O5K C9K H9C 109.8
C10K C9K H9C 109.8
H9B C9K H9C 108.3
O6K C10K C9K 110.0(7)
O6K C10K H10A 109.7
C9K C10K H10A 109.7
O6K C10K H10B 109.7
C9K C10K H10B 109.7
H10A C10K H10B 108.2
C11K O6K C10K 113.1(5)
C11K O6K K1 124.0(2)
C10K O6K K1 117.7(4)
O6K C11K C12K 109.8(4)
O6K C11K H11A 109.7
C12K C11K H11A 109.7
O6K C11K H11B 109.7
C12K C11K H11B 109.7
H11A C11K H11B 108.2
O1K C12K C11K 109.0(4)
O1K C12K H12A 109.9
C11K C12K H12A 109.9
O1K C12K H12B 109.9
C11K C12K H12B 109.9
H12A C12K H12B 108.3
C2S C1S C6S 120.0
C2S C1S H1D 120.0
C6S C1S H1D 120.0
C3S C2S C1S 120.0
C3S C2S H2E 120.0
C1S C2S H2E 120.0
C2S C3S C4S 120.0
C2S C3S H3D 120.0
C4S C3S H3D 120.0
C3S C4S C5S 120.0
C3S C4S H4D 120.0
C5S C4S H4D 120.0
C6S C5S C4S 120.0
C6S C5S H5D 120.0
C4S C5S H5D 120.0
C5S C6S C1S 120.0
C5S C6S H6C 120.0
C1S C6S H6C 120.0
C1L O1L C12L 112.3(7)
C1L O1L K1 100.9(4)
C12L O1L K1 108.1(3)
O1L C1L C2L 109.8(6)
O1L C1L H1E 109.7
C2L C1L H1E 109.7
O1L C1L H1F 109.7
C2L C1L H1F 109.7
H1E C1L H1F 108.2
O2L C2L C1L 110.9(6)
O2L C2L H2F 109.5
C1L C2L H2F 109.5
O2L C2L H2G 109.5
C1L C2L H2G 109.5
H2F C2L H2G 108.0
C3L O2L C2L 111.9(7)
C3L O2L K1 118.2(5)
C2L O2L K1 125.8(5)
O2L C3L C4L 109.6(6)
O2L C3L H3E 109.7
C4L C3L H3E 109.7
O2L C3L H3F 109.7
C4L C3L H3F 109.7
H3E C3L H3F 108.2
O3L C4L C3L 110.6(6)
O3L C4L H4E 109.5
C3L C4L H4E 109.5
O3L C4L H4F 109.5
C3L C4L H4F 109.5
H4E C4L H4F 108.1
C5L O3L C4L 112.9(8)
C5L O3L K1 106.4(6)
C4L O3L K1 103.2(4)
O3L C5L C6L 109.5(10)
O3L C5L H5E 109.8
C6L C5L H5E 109.8
O3L C5L H5F 109.8
C6L C5L H5F 109.8
H5E C5L H5F 108.2
O4L C6L C5L 108.7(8)
O4L C6L H6D 110.0
C5L C6L H6D 110.0
O4L C6L H6E 110.0
C5L C6L H6E 110.0
H6D C6L H6E 108.3
C6L O4L C7L 113.5(11)
C6L O4L K1 118.9(4)
C7L O4L K1 121.4(11)
O4L C7L C8L 110.2(18)
O4L C7L H7C 109.6
C8L C7L H7C 109.6
O4L C7L H7D 109.6
C8L C7L H7D 109.6
H7C C7L H7D 108.1
O5L C8L C7L 107.5(10)
O5L C8L H8D 110.2
C7L C8L H8D 110.2
O5L C8L H8E 110.2
C7L C8L H8E 110.2
H8D C8L H8E 108.5
C9L O5L C8L 111.4(6)
C9L O5L K1 114.7(6)
C8L O5L K1 102.0(3)
O5L C9L C10L 108.0(7)
O5L C9L H9D 110.1
C10L C9L H9D 110.1
O5L C9L H9E 110.1
C10L C9L H9E 110.1
H9D C9L H9E 108.4
O6L C10L C9L 109.6(7)
O6L C10L H10C 109.7
C9L C10L H10C 109.7
O6L C10L H10D 109.7
C9L C10L H10D 109.7
H10C C10L H10D 108.2
C10L O6L C11L 110.9(6)
C10L O6L K1 118.3(3)
C11L O6L K1 124.2(4)
O6L C11L C12L 107.7(6)
O6L C11L H11C 110.2
C12L C11L H11C 110.2
O6L C11L H11D 110.2
C12L C11L H11D 110.2
H11C C11L H11D 108.5
O1L C12L C11L 108.4(5)
O1L C12L H12C 110.0
C11L C12L H12C 110.0
O1L C12L H12D 110.0
C11L C12L H12D 110.0
H12C C12L H12D 108.4
C2D C1D C6D 120.0
C2D C1D H1G 120.0
C6D C1D H1G 120.0
C1D C2D C3D 120.0
C1D C2D H2H 120.0
C3D C2D H2H 120.0
C4D C3D C2D 120.0
C4D C3D H3G 120.0
C2D C3D H3G 120.0
C3D C4D C5D 120.0
C3D C4D H4G 120.0
C5D C4D H4G 120.0
C6D C5D C4D 120.0
C6D C5D H5G 120.0
C4D C5D H5G 120.0
C5D C6D C1D 120.0
C5D C6D H6F 120.0
C1D C6D H6F 120.0

loop_
_geom_bond_atom_site_label_1
_geom_bond_atom_site_label_2
_geom_bond_distance
Au1 P1 2.3106(4)
Au1 P2 2.3159(4)
B1 O1A 1.570(2)
B1 C1 1.621(2)
B1 C12 1.631(2)
B1 C13 1.643(2)
C1 C2 1.406(2)
C1 C6 1.426(2)
C2 C3 1.386(2)
C2 H2A 0.9500
C3 C4 1.396(2)
C3 H3A 0.9500
C4 C5 1.388(2)
C4 H4A 0.9500
C5 C6 1.410(2)
C5 H5A 0.9500
C6 B2 1.624(2)
B2 O3A 1.567(2)
B2 C7 1.625(2)
B2 C25 1.640(2)
C7 C8 1.406(2)
C7 C12 1.421(2)
C8 C9 1.387(2)
C8 H8A 0.9500
C9 C10 1.392(2)
C9 H9A 0.9500
C10 C11 1.389(2)
C10 H10E 0.9500
C11 C12 1.411(2)
C11 H11E 0.9500
C13 C18 1.410(2)
C13 C14 1.413(3)
C14 C15 1.409(2)
C14 P1 1.8372(18)
C15 C16 1.385(3)
C15 H15A 0.9500
C16 C17 1.377(3)
C16 H16A 0.9500
C17 C18 1.391(2)
C17 H17A 0.9500
C18 H18A 0.9500
P1 C22 1.8539(19)
P1 C19 1.8629(18)
C19 C21 1.531(3)
C19 C20 1.531(2)
C19 H19A 1.0000
C20 H20A 0.9800
C20 H20B 0.9800
C20 H20C 0.9800
C21 H21A 0.9800
C21 H21B 0.9800
C21 H21C 0.9800
C22 C23 1.525(3)
C22 C24 1.529(3)
C22 H22A 1.0000
C23 H23A 0.9800
C23 H23B 0.9800
C23 H23C 0.9800
C24 H24A 0.9800
C24 H24B 0.9800
C24 H24C 0.9800
C25 C30 1.409(2)
C25 C26 1.420(2)
C26 C27 1.406(2)
C26 P2 1.8290(18)
C27 C28 1.383(3)
C27 H27A 0.9500
C28 C29 1.378(3)
C28 H28A 0.9500
C29 C30 1.389(2)
C29 H29A 0.9500
C30 H30A 0.9500
P2 C34 1.8460(19)
P2 C31 1.8618(18)
C31 C32 1.529(3)
C31 C33 1.532(3)
C31 H31A 1.0000
C32 H32A 0.9800
C32 H32B 0.9800
C32 H32C 0.9800
C33 H33A 0.9800
C33 H33B 0.9800
C33 H33C 0.9800
C34 C36 1.526(3)
C34 C35 1.529(3)
C34 H34A 1.0000
C35 H35A 0.9800
C35 H35B 0.9800
C35 H35C 0.9800
C36 H36A 0.9800
C36 H36B 0.9800
C36 H36C 0.9800
O1A C1A 1.281(2)
C1A O2A 1.223(2)
C1A H1A 0.9500
O2A K1 2.8707(15)
O3A C2A 1.288(2)
C2A O4A 1.222(2)
C2A H2B 0.9500
O4A K1 2.6832(13)
K1 O4L 2.775(4)
K1 O2L 2.788(8)
K1 O6K 2.823(3)
K1 O3L 2.847(4)
K1 O2K 2.866(5)
K1 O5K 2.895(2)
K1 O4K 2.919(3)
K1 O5L 2.987(3)
K1 O3K 3.053(3)
K1 O1K 3.083(3)
O1K C1K 1.411(5)
O1K C12K 1.429(5)
C1K C2K 1.502(6)
C1K H1B 0.9900
C1K H1C 0.9900
C2K O2K 1.428(5)
C2K H2C 0.9900
C2K H2D 0.9900
O2K C3K 1.429(5)
C3K C4K 1.496(5)
C3K H3B 0.9900
C3K H3C 0.9900
C4K O3K 1.434(5)
C4K H4B 0.9900
C4K H4C 0.9900
O3K C5K 1.416(5)
C5K C6K 1.506(8)
C5K H5B 0.9900
C5K H5C 0.9900
C6K O4K 1.418(8)
C6K H6A 0.9900
C6K H6B 0.9900
O4K C7K 1.416(5)
C7K C8K 1.486(16)
C7K H7A 0.9900
C7K H7B 0.9900
C8K O5K 1.450(16)
C8K H8B 0.9900
C8K H8C 0.9900
O5K C9K 1.423(5)
C9K C10K 1.477(11)
C9K H9B 0.9900
C9K H9C 0.9900
C10K O6K 1.430(9)
C10K H10A 0.9900
C10K H10B 0.9900
O6K C11K 1.408(5)
C11K C12K 1.502(7)
C11K H11A 0.9900
C11K H11B 0.9900
C12K H12A 0.9900
C12K H12B 0.9900
C1S C2S 1.3900
C1S C6S 1.3900
C1S H1D 0.9500
C2S C3S 1.3900
C2S H2E 0.9500
C3S C4S 1.3900
C3S H3D 0.9500
C4S C5S 1.3900
C4S H4D 0.9500
C5S C6S 1.3900
C5S H5D 0.9500
C6S H6C 0.9500
O1L C1L 1.402(9)
O1L C12L 1.421(8)
C1L C2L 1.484(12)
C1L H1E 0.9900
C1L H1F 0.9900
C2L O2L 1.431(10)
C2L H2F 0.9900
C2L H2G 0.9900
O2L C3L 1.390(9)
C3L C4L 1.471(13)
C3L H3E 0.9900
C3L H3F 0.9900
C4L O3L 1.423(10)
C4L H4E 0.9900
C4L H4F 0.9900
O3L C5L 1.418(14)
C5L C6L 1.503(17)
C5L H5E 0.9900
C5L H5F 0.9900
C6L O4L 1.403(7)
C6L H6D 0.9900
C6L H6E 0.9900
O4L C7L 1.41(3)
C7L C8L 1.46(3)
C7L H7C 0.9900
C7L H7D 0.9900
C8L O5L 1.443(6)
C8L H8D 0.9900
C8L H8E 0.9900
O5L C9L 1.439(15)
C9L C10L 1.483(15)
C9L H9D 0.9900
C9L H9E 0.9900
C10L O6L 1.415(6)
C10L H10C 0.9900
C10L H10D 0.9900
O6L C11L 1.425(9)
C11L C12L 1.505(11)
C11L H11C 0.9900
C11L H11D 0.9900
C12L H12C 0.9900
C12L H12D 0.9900
C1D C2D 1.3900
C1D C6D 1.3900
C1D H1G 0.9500
C2D C3D 1.3900
C2D H2H 0.9500
C3D C4D 1.3900
C3D H3G 0.9500
C4D C5D 1.3900
C4D H4G 0.9500
C5D C6D 1.3900
C5D H5G 0.9500
C6D H6F 0.9500

loop_
_geom_torsion_atom_site_label_1
_geom_torsion_atom_site_label_2
_geom_torsion_atom_site_label_3
_geom_torsion_atom_site_label_4
_geom_torsion
O1A B1 C1 C2 -82.29(18)
C12 B1 C1 C2 160.35(15)
C13 B1 C1 C2 31.3(2)
O1A B1 C1 C6 91.55(17)
C12 B1 C1 C6 -25.8(2)
C13 B1 C1 C6 -154.89(15)
C6 C1 C2 C3 3.3(3)
B1 C1 C2 C3 177.28(16)
C1 C2 C3 C4 -0.2(3)
C2 C3 C4 C5 -2.1(3)
C3 C4 C5 C6 1.4(3)
C4 C5 C6 C1 1.7(3)
C4 C5 C6 B2 -169.73(17)
C2 C1 C6 C5 -3.9(2)
B1 C1 C6 C5 -177.89(15)
C2 C1 C6 B2 167.67(15)
B1 C1 C6 B2 -6.3(2)
C5 C6 B2 O3A 89.95(18)
C1 C6 B2 O3A -81.30(18)
C5 C6 B2 C7 -155.57(15)
C1 C6 B2 C7 33.2(2)
C5 C6 B2 C25 -25.7(2)
C1 C6 B2 C25 163.09(15)
O3A B2 C7 C8 -85.68(18)
C6 B2 C7 C8 156.60(15)
C25 B2 C7 C8 26.6(2)
O3A B2 C7 C12 90.05(17)
C6 B2 C7 C12 -27.7(2)
C25 B2 C7 C12 -157.66(15)
C12 C7 C8 C9 1.2(3)
B2 C7 C8 C9 177.06(16)
C7 C8 C9 C10 0.6(3)
C8 C9 C10 C11 -1.5(3)
C9 C10 C11 C12 0.6(3)
C10 C11 C12 C7 1.2(3)
C10 C11 C12 B1 -172.26(17)
C8 C7 C12 C11 -2.1(2)
B2 C7 C12 C11 -177.90(16)
C8 C7 C12 B1 171.57(15)
B2 C7 C12 B1 -4.3(2)
O1A B1 C12 C11 92.27(19)
C1 B1 C12 C11 -155.33(16)
C13 B1 C12 C11 -25.6(2)
O1A B1 C12 C7 -81.09(18)
C1 B1 C12 C7 31.3(2)
C13 B1 C12 C7 161.02(15)
O1A B1 C13 C18 -14.10(19)
C1 B1 C13 C18 -124.91(16)
C12 B1 C13 C18 105.92(17)
O1A B1 C13 C14 169.42(14)
C1 B1 C13 C14 58.6(2)
C12 B1 C13 C14 -70.6(2)
C18 C13 C14 C15 -2.2(2)
B1 C13 C14 C15 174.40(16)
C18 C13 C14 P1 176.57(12)
B1 C13 C14 P1 -6.8(2)
C13 C14 C15 C16 1.0(3)
P1 C14 C15 C16 -177.83(14)
C14 C15 C16 C17 1.0(3)
C15 C16 C17 C18 -1.6(3)
C16 C17 C18 C13 0.3(3)
C14 C13 C18 C17 1.6(2)
B1 C13 C18 C17 -175.23(16)
C15 C14 P1 C22 -37.16(15)
C13 C14 P1 C22 144.01(14)
C15 C14 P1 C19 74.91(15)
C13 C14 P1 C19 -103.92(15)
C15 C14 P1 Au1 -160.00(11)
C13 C14 P1 Au1 21.18(16)
C14 P1 C19 C21 157.73(14)
C22 P1 C19 C21 -92.27(15)
Au1 P1 C19 C21 29.05(16)
C14 P1 C19 C20 -73.21(16)
C22 P1 C19 C20 36.79(17)
Au1 P1 C19 C20 158.12(12)
C14 P1 C22 C23 -60.12(15)
C19 P1 C22 C23 -169.82(14)
Au1 P1 C22 C23 67.61(14)
C14 P1 C22 C24 177.02(14)
C19 P1 C22 C24 67.33(15)
Au1 P1 C22 C24 -55.25(15)
O3A B2 C25 C30 -8.21(19)
C6 B2 C25 C30 110.35(17)
C7 B2 C25 C30 -120.33(16)
O3A B2 C25 C26 172.69(14)
C6 B2 C25 C26 -68.7(2)
C7 B2 C25 C26 60.6(2)
C30 C25 C26 C27 -0.8(2)
B2 C25 C26 C27 178.28(15)
C30 C25 C26 P2 176.81(12)
B2 C25 C26 P2 -4.1(2)
C25 C26 C27 C28 1.0(3)
P2 C26 C27 C28 -176.78(14)
C26 C27 C28 C29 -0.2(3)
C27 C28 C29 C30 -0.7(3)
C28 C29 C30 C25 0.8(3)
C26 C25 C30 C29 0.0(2)
B2 C25 C30 C29 -179.18(16)
C27 C26 P2 C34 -43.10(15)
C25 C26 P2 C34 139.17(14)
C27 C26 P2 C31 69.38(15)
C25 C26 P2 C31 -108.35(14)
C27 C26 P2 Au1 -164.85(11)
C25 C26 P2 Au1 17.43(16)
C26 P2 C31 C32 151.55(14)
C34 P2 C31 C32 -98.28(15)
Au1 P2 C31 C32 21.36(16)
C26 P2 C31 C33 -80.55(16)
C34 P2 C31 C33 29.62(17)
Au1 P2 C31 C33 149.26(13)
C26 P2 C34 C36 177.74(14)
C31 P2 C34 C36 67.60(16)
Au1 P2 C34 C36 -53.98(15)
C26 P2 C34 C35 -60.02(15)
C31 P2 C34 C35 -170.15(14)
Au1 P2 C34 C35 68.27(15)
C1 B1 O1A C1A -139.15(16)
C12 B1 O1A C1A -19.8(2)
C13 B1 O1A C1A 101.86(18)
B1 O1A C1A O2A 176.89(16)
O1A C1A O2A K1 -33.9(3)
C6 B2 O3A C2A -0.7(2)
C7 B2 O3A C2A -120.47(16)
C25 B2 O3A C2A 120.73(16)
B2 O3A C2A O4A -175.68(16)
O3A C2A O4A K1 -140.18(14)
C12K O1K C1K C2K -177.8(4)
K1 O1K C1K C2K 67.5(3)
O1K C1K C2K O2K -62.8(5)
C1K C2K O2K C3K 175.8(4)
C1K C2K O2K K1 21.1(6)
C2K O2K C3K C4K 172.3(4)
K1 O2K C3K C4K -32.6(5)
O2K C3K C4K O3K 67.6(4)
C3K C4K O3K C5K -178.0(3)
C3K C4K O3K K1 -64.5(3)
C4K O3K C5K C6K -178.1(4)
K1 O3K C5K C6K 68.6(4)
O3K C5K C6K O4K -64.5(6)
C5K C6K O4K C7K 176.7(4)
C5K C6K O4K K1 24.7(7)
C6K O4K C7K C8K 173.4(6)
K1 O4K C7K C8K -33.7(6)
O4K C7K C8K O5K 63.3(9)
C7K C8K O5K C9K -176.9(6)
C7K C8K O5K K1 -62.1(9)
C8K O5K C9K C10K -170.2(8)
K1 O5K C9K C10K 69.9(5)
O5K C9K C10K O6K -64.4(5)
C9K C10K O6K C11K 177.1(4)
C9K C10K O6K K1 21.4(5)
C10K O6K C11K C12K 173.6(4)
K1 O6K C11K C12K -32.5(4)
C1K O1K C12K C11K -172.0(4)
K1 O1K C12K C11K -59.5(4)
O6K C11K C12K O1K 63.2(5)
C6S C1S C2S C3S 0.0
C1S C2S C3S C4S 0.0
C2S C3S C4S C5S 0.0
C3S C4S C5S C6S 0.0
C4S C5S C6S C1S 0.0
C2S C1S C6S C5S 0.0
C12L O1L C1L C2L 178.9(5)
K1 O1L C1L C2L 64.0(5)
O1L C1L C2L O2L -63.9(8)
C1L C2L O2L C3L 179.2(6)
C1L C2L O2L K1 22.6(9)
C2L O2L C3L C4L 177.2(7)
K1 O2L C3L C4L -24.2(9)
O2L C3L C4L O3L 64.9(8)
C3L C4L O3L C5L 178.2(7)
C3L C4L O3L K1 -67.4(6)
C4L O3L C5L C6L 176.0(7)
K1 O3L C5L C6L 63.5(9)
O3L C5L C6L O4L -65.2(10)
C5L C6L O4L C7L -176.4(11)
C5L C6L O4L K1 30.9(8)
C6L O4L C7L C8L -174.4(8)
K1 O4L C7L C8L -22.4(15)
O4L C7L C8L O5L 64.7(12)
C7L C8L O5L C9L 168.5(12)
C7L C8L O5L K1 -68.7(11)
C8L O5L C9L C10L 178.4(7)
K1 O5L C9L C10L 63.2(10)
O5L C9L C10L O6L -63.6(10)
C9L C10L O6L C11L -172.8(6)
C9L C10L O6L K1 34.5(6)
C10L O6L C11L C12L -179.4(4)
K1 O6L C11L C12L -28.6(7)
C1L O1L C12L C11L -178.6(5)
K1 O1L C12L C11L -68.2(5)
O6L C11L C12L O1L 65.4(6)
C6D C1D C2D C3D 0.0
C1D C2D C3D C4D 0.0
C2D C3D C4D C5D 0.0
C3D C4D C5D C6D 0.0
C4D C5D C6D C1D 0.0
C2D C1D C6D C5D 0.0
